data_7220411
loop_
_publ_author_name
'Zhang, Yong'
'Wei, Biao-Wen'
'Lin, Hui'
'Zhang, Ling'
'Liu, Jin-Xiang'
'Luo, Hai-Qing'
'Fan, Xiao-Lin'

_publ_section_title
;
 &#x201C;On water&#x201D; direct catalytic vinylogous Henry (nitroaldol)
 reactions of isatins for the efficient synthesis of isoxazole substituted
 3-hydroxyindolin-2-ones
;
_journal_issue 6
_journal_name_full 'Green Chem.'
_journal_page_first 3266
_journal_paper_doi 10.1039/C5GC00503E
_journal_volume 17
_journal_year 2015
_chemical_formula_sum 'C16 H17 N3 O6'
_chemical_formula_weight 347.33
_chemical_name_systematic 3-(1-(3-ethyl-4-nitroisoxazol-5-yl)ethyl)-3-hydroxy-5-methoxyindolin-2-one
_space_group_IT_number 14
_symmetry_cell_setting monoclinic
_symmetry_space_group_name_Hall '-P 2yn'
_symmetry_space_group_name_H-M 'P 1 21/n 1'
_atom_sites_solution_hydrogens geom
_atom_sites_solution_primary direct
_atom_sites_solution_secondary difmap
_audit_creation_method SHELXL-97
_audit_update_record
;
2015-02-03 deposited with the CCDC.
2015-04-14 downloaded from the CCDC.
;
_cell_angle_alpha 90.00
_cell_angle_beta 94.7630(10)
_cell_angle_gamma 90.00
_cell_formula_units_Z 4
_cell_length_a 13.5271(6)
_cell_length_b 7.4112(3)
_cell_length_c 16.5010(8)
_cell_measurement_reflns_used 1464
_cell_measurement_temperature 296(2)
_cell_measurement_theta_max 20.73
_cell_measurement_theta_min 3.33
_cell_volume 1648.55(13)
_computing_cell_refinement 'Bruker SMART'
_computing_data_collection 'Bruker SMART'
_computing_data_reduction 'Bruker SAINT'
_computing_molecular_graphics 'Bruker SHELXTL'
_computing_publication_material 'Bruker SHELXTL'
_computing_structure_refinement 'SHELXL-97 (Sheldrick, 1997)'
_computing_structure_solution 'SHELXS-97 (Sheldrick, 1990)'
_diffrn_ambient_temperature 296(2)
_diffrn_measured_fraction_theta_full 0.999
_diffrn_measured_fraction_theta_max 0.999
_diffrn_measurement_device_type 'CCD area detector'
_diffrn_measurement_method 'phi and omega scans'
_diffrn_radiation_monochromator graphite
_diffrn_radiation_source 'fine-focus sealed tube'
_diffrn_radiation_type MoK\a
_diffrn_radiation_wavelength 0.71073
_diffrn_reflns_av_R_equivalents 0.0428
_diffrn_reflns_av_sigmaI/netI 0.0508
_diffrn_reflns_limit_h_max 17
_diffrn_reflns_limit_h_min -17
_diffrn_reflns_limit_k_max 9
_diffrn_reflns_limit_k_min -9
_diffrn_reflns_limit_l_max 12
_diffrn_reflns_limit_l_min -21
_diffrn_reflns_number 10871
_diffrn_reflns_theta_full 27.44
_diffrn_reflns_theta_max 27.44
_diffrn_reflns_theta_min 1.87
_exptl_absorpt_coefficient_mu 0.109
_exptl_absorpt_correction_type none
_exptl_crystal_density_diffrn 1.399
_exptl_crystal_density_method 'not measured'
_exptl_crystal_description BLOCK
_exptl_crystal_F_000 728
_refine_diff_density_max 0.423
_refine_diff_density_min -0.266
_refine_diff_density_rms 0.048
_refine_ls_extinction_coef 0.0049(15)
_refine_ls_extinction_expression Fc^*^=kFc[1+0.001xFc^2^\l^3^/sin(2\q)]^-1/4^
_refine_ls_extinction_method SHELXL
_refine_ls_goodness_of_fit_ref 1.020
_refine_ls_hydrogen_treatment mixed
_refine_ls_matrix_type full
_refine_ls_number_parameters 227
_refine_ls_number_reflns 3768
_refine_ls_number_restraints 0
_refine_ls_restrained_S_all 1.020
_refine_ls_R_factor_all 0.1190
_refine_ls_R_factor_gt 0.0601
_refine_ls_shift/su_max 0.000
_refine_ls_shift/su_mean 0.000
_refine_ls_structure_factor_coef Fsqd
_refine_ls_weighting_details 'calc w=1/[\s^2^(Fo^2^)+(0.0828P)^2^+0.2502P] where P=(Fo^2^+2Fc^2^)/3'
_refine_ls_weighting_scheme calc
_refine_ls_wR_factor_gt 0.1505
_refine_ls_wR_factor_ref 0.1830
_reflns_number_gt 2006
_reflns_number_total 3768
_reflns_threshold_expression >2sigma(I)
_cod_data_source_file c5gc00503e2.cif
_cod_data_source_block 1
_cod_depositor_comments
;
The following automatic conversions were performed:

'_symmetry_cell_setting' value 'Monoclinic' changed to 'monoclinic'
according to
/usr/data/users/saulius/crontab/automatic-downloads/rss-feeds/RSC/lib/dictionaries/cif_core.dic
dictionary named 'cif_core.dic' version 2.4.2 from 2011-04-26.

Automatic conversion script
Id: cif_fix_values 3271 2015-04-21 07:52:19Z andrius 

 Adding full bibliography for 7220410--7220412.cif.
;
_cod_original_sg_symbol_H-M P2(1)/n
_cod_database_code 7220411

loop_
_symmetry_equiv_pos_as_xyz
'x, y, z'
'-x+1/2, y+1/2, -z+1/2'
'-x, -y, -z'
'x-1/2, -y-1/2, z-1/2'

loop_
_atom_site_label
_atom_site_type_symbol
_atom_site_fract_x
_atom_site_fract_y
_atom_site_fract_z
_atom_site_U_iso_or_equiv
_atom_site_adp_type
_atom_site_occupancy
_atom_site_symmetry_multiplicity
_atom_site_calc_flag
_atom_site_refinement_flags
C4 C 0.58363(17) 0.0470(3) 0.66488(15) 0.0457(6) Uani 1 1 d .
H4A H 0.5964 0.1649 0.6496 0.055 Uiso 1 1 calc R
C5 C 0.39618(16) 0.1053(3) 0.68942(16) 0.0404(6) Uani 1 1 d .
C6 C 0.21409(18) -0.0956(4) 0.54952(17) 0.0525(7) Uani 1 1 d .
C7 C 0.34336(17) 0.1542(3) 0.60387(16) 0.0445(6) Uani 1 1 d .
H7A H 0.2860 0.2295 0.6136 0.053 Uiso 1 1 calc R
C10 C 0.30411(17) -0.0124(3) 0.56171(16) 0.0465(6) Uani 1 1 d .
C11 C 0.65745(18) -0.0834(4) 0.66738(17) 0.0502(7) Uani 1 1 d .
C12 C 0.47359(18) -0.1781(3) 0.70911(16) 0.0464(6) Uani 1 1 d .
C14 C 0.49066(16) -0.0030(3) 0.68575(15) 0.0405(6) Uani 1 1 d .
C15 C 0.32970(18) -0.0324(3) 0.72844(16) 0.0452(6) Uani 1 1 d .
C16 C 0.6384(2) -0.2605(4) 0.68832(19) 0.0596(8) Uani 1 1 d .
H16A H 0.6885 -0.3465 0.6881 0.072 Uiso 1 1 calc R
C20 C 0.2305(2) -0.2649(4) 0.5120(2) 0.0667(8) Uani 1 1 d .
C21 C 0.4087(2) 0.2646(4) 0.55151(18) 0.0619(8) Uani 1 1 d .
H21A H 0.3726 0.2912 0.5003 0.093 Uiso 1 1 calc R
H21B H 0.4672 0.1969 0.5423 0.093 Uiso 1 1 calc R
H21C H 0.4273 0.3753 0.5789 0.093 Uiso 1 1 calc R
C22 C 0.5447(2) -0.3102(4) 0.70969(19) 0.0593(8) Uani 1 1 d .
H22A H 0.5308 -0.4284 0.7238 0.071 Uiso 1 1 calc R
C23 C 0.8282(2) -0.1441(4) 0.6492(2) 0.0774(10) Uani 1 1 d .
H23A H 0.8863 -0.0827 0.6338 0.116 Uiso 1 1 calc R
H23B H 0.8121 -0.2414 0.6120 0.116 Uiso 1 1 calc R
H23C H 0.8409 -0.1914 0.7033 0.116 Uiso 1 1 calc R
C24 C 0.1597(3) -0.4224(5) 0.4890(3) 0.0965(13) Uani 1 1 d .
H24A H 0.1973 -0.5331 0.4855 0.116 Uiso 1 1 calc R
H24B H 0.1137 -0.4377 0.5305 0.116 Uiso 1 1 calc R
C25 C 0.1049(3) -0.3857(6) 0.4110(3) 0.1139(15) Uani 1 1 d .
H25A H 0.0611 -0.4847 0.3967 0.171 Uiso 1 1 calc R
H25B H 0.1506 -0.3711 0.3700 0.171 Uiso 1 1 calc R
H25C H 0.0668 -0.2772 0.4149 0.171 Uiso 1 1 calc R
N3 N 0.37539(15) -0.1915(3) 0.73271(14) 0.0537(6) Uani 1 1 d .
H3A H 0.3488 -0.2899 0.7479 0.064 Uiso 1 1 calc R
N2 N 0.32336(18) -0.2811(3) 0.50024(17) 0.0701(8) Uani 1 1 d .
N1 N 0.12097(18) -0.0268(4) 0.57169(16) 0.0702(8) Uani 1 1 d .
O6 O 0.41328(13) 0.2625(2) 0.73601(11) 0.0543(5) Uani 1 1 d .
H6A H 0.3617 0.3207 0.7359 0.081 Uiso 1 1 calc R
O5 O 0.37076(11) -0.1213(2) 0.53135(11) 0.0539(5) Uani 1 1 d .
O4 O 0.24528(13) -0.0018(2) 0.74985(12) 0.0582(5) Uani 1 1 d .
O3 O 0.74796(13) -0.0218(3) 0.64725(13) 0.0687(6) Uani 1 1 d .
O2 O 0.11638(15) 0.1300(4) 0.59345(18) 0.1009(9) Uani 1 1 d .
O1 O 0.05026(16) -0.1273(4) 0.56767(17) 0.1013(9) Uani 1 1 d .

loop_
_atom_site_aniso_label
_atom_site_aniso_U_11
_atom_site_aniso_U_22
_atom_site_aniso_U_33
_atom_site_aniso_U_23
_atom_site_aniso_U_13
_atom_site_aniso_U_12
C4 0.0399(13) 0.0497(14) 0.0473(16) 0.0014(12) 0.0030(12) 0.0032(11)
C5 0.0364(12) 0.0377(11) 0.0483(15) -0.0023(11) 0.0099(11) 0.0001(10)
C6 0.0371(13) 0.0710(17) 0.0499(17) -0.0091(13) 0.0069(12) 0.0064(13)
C7 0.0403(13) 0.0432(13) 0.0503(16) 0.0030(11) 0.0059(12) 0.0083(10)
C10 0.0391(13) 0.0546(14) 0.0463(15) 0.0003(12) 0.0076(12) 0.0081(12)
C11 0.0394(13) 0.0632(16) 0.0482(16) 0.0005(13) 0.0044(12) 0.0021(12)
C12 0.0419(13) 0.0480(13) 0.0496(16) 0.0074(12) 0.0066(12) 0.0043(11)
C14 0.0386(13) 0.0418(12) 0.0410(14) -0.0007(11) 0.0032(11) 0.0011(10)
C15 0.0453(14) 0.0432(13) 0.0484(16) 0.0019(11) 0.0114(12) -0.0011(11)
C16 0.0489(16) 0.0613(17) 0.069(2) 0.0051(15) 0.0073(15) 0.0146(13)
C20 0.0562(17) 0.075(2) 0.069(2) -0.0183(16) 0.0083(16) -0.0040(15)
C21 0.0651(18) 0.0581(16) 0.063(2) 0.0177(14) 0.0069(15) 0.0038(14)
C22 0.0588(17) 0.0478(14) 0.072(2) 0.0135(14) 0.0070(15) 0.0089(13)
C23 0.0417(15) 0.088(2) 0.103(3) -0.011(2) 0.0063(17) 0.0141(15)
C24 0.081(2) 0.095(3) 0.109(3) -0.047(2) -0.019(2) 0.006(2)
C25 0.102(3) 0.100(3) 0.137(4) -0.013(3) -0.007(3) 0.013(2)
N3 0.0524(13) 0.0429(11) 0.0679(16) 0.0121(11) 0.0178(12) 0.0009(10)
N2 0.0630(16) 0.0655(15) 0.082(2) -0.0264(14) 0.0100(14) -0.0002(13)
N1 0.0419(14) 0.107(2) 0.0614(17) -0.0225(16) 0.0033(12) 0.0081(15)
O6 0.0512(10) 0.0465(10) 0.0657(13) -0.0139(9) 0.0085(9) -0.0027(8)
O5 0.0432(10) 0.0555(10) 0.0643(13) -0.0108(9) 0.0121(9) 0.0076(8)
O4 0.0486(10) 0.0520(10) 0.0782(14) 0.0033(10) 0.0292(10) 0.0005(9)
O3 0.0368(10) 0.0760(13) 0.0943(17) 0.0029(12) 0.0113(10) 0.0073(9)
O2 0.0497(13) 0.125(2) 0.127(2) -0.0578(18) -0.0029(13) 0.0266(13)
O1 0.0445(12) 0.146(2) 0.116(2) -0.0192(18) 0.0215(13) -0.0151(15)

loop_
_atom_type_symbol
_atom_type_description
_atom_type_scat_dispersion_real
_atom_type_scat_dispersion_imag
_atom_type_scat_source
C C 0.0033 0.0016 'International Tables Vol C Tables 4.2.6.8 and 6.1.1.4'
H H 0.0000 0.0000 'International Tables Vol C Tables 4.2.6.8 and 6.1.1.4'
N N 0.0061 0.0033 'International Tables Vol C Tables 4.2.6.8 and 6.1.1.4'
O O 0.0106 0.0060 'International Tables Vol C Tables 4.2.6.8 and 6.1.1.4'

loop_
_geom_angle_atom_site_label_1
_geom_angle_atom_site_label_2
_geom_angle_atom_site_label_3
_geom_angle
C14 C4 C11 118.3(2)
O6 C5 C14 111.12(19)
O6 C5 C15 113.4(2)
C14 C5 C15 100.94(18)
O6 C5 C7 110.03(18)
C14 C5 C7 114.1(2)
C15 C5 C7 106.95(18)
C10 C6 C20 107.0(2)
C10 C6 N1 126.4(3)
C20 C6 N1 126.5(3)
C10 C7 C21 112.3(2)
C10 C7 C5 110.22(19)
C21 C7 C5 113.1(2)
O5 C10 C6 107.0(2)
O5 C10 C7 116.7(2)
C6 C10 C7 136.1(2)
O3 C11 C16 124.3(2)
O3 C11 C4 114.5(2)
C16 C11 C4 121.2(2)
C22 C12 C14 122.7(2)
C22 C12 N3 128.3(2)
C14 C12 N3 109.0(2)
C12 C14 C4 119.9(2)
C12 C14 C5 109.0(2)
C4 C14 C5 131.0(2)
O4 C15 N3 125.4(2)
O4 C15 C5 125.5(2)
N3 C15 C5 109.0(2)
C11 C16 C22 120.3(2)
N2 C20 C6 109.6(3)
N2 C20 C24 119.1(3)
C6 C20 C24 131.3(3)
C12 C22 C16 117.5(3)
C25 C24 C20 109.8(4)
C15 N3 C12 111.4(2)
C20 N2 O5 106.5(2)
O1 N1 O2 122.9(3)
O1 N1 C6 118.3(3)
O2 N1 C6 118.8(3)
C10 O5 N2 109.87(18)
C11 O3 C23 118.7(2)

loop_
_geom_bond_atom_site_label_1
_geom_bond_atom_site_label_2
_geom_bond_distance
C4 C14 1.382(3)
C4 C11 1.388(3)
C5 O6 1.404(3)
C5 C14 1.515(3)
C5 C15 1.536(3)
C5 C7 1.571(3)
C6 C10 1.365(3)
C6 C20 1.425(4)
C6 N1 1.434(3)
C7 C10 1.493(3)
C7 C21 1.524(4)
C10 O5 1.338(3)
C11 O3 1.373(3)
C11 C16 1.386(4)
C12 C22 1.371(3)
C12 C14 1.379(3)
C12 N3 1.418(3)
C15 O4 1.244(3)
C15 N3 1.330(3)
C16 C22 1.394(4)
C20 N2 1.293(4)
C20 C24 1.537(4)
C23 O3 1.413(3)
C24 C25 1.457(5)
N2 O5 1.422(3)
N1 O1 1.210(3)
N1 O2 1.220(3)
